data_1008087
loop_
_publ_author_name
'Burns, J. H.'
'Ellison, R. D.'
'Levy, H. A.'

_publ_section_title
;
 The crystal structure of the molecular addition compound xenon
 difluoride - xenon tetrafluoride
;
_journal_coden_ASTM ACCRA9
_journal_issue 1
_journal_name_full 'Acta Crystallographica (1,1948-23,1967)'
_journal_page_first 11
_journal_page_last 16
_journal_paper_doi 10.1107/S0365110X65000038
_journal_volume 18
_journal_year 1965
_chemical_formula_structural 'Xe F2 Xe F4'
_chemical_formula_sum 'F6 Xe2'
_chemical_name_systematic 'Xenon(II) xenon(IV) fluoride'
_space_group_IT_number 14
_symmetry_cell_setting monoclinic
_symmetry_Int_Tables_number 14
_symmetry_space_group_name_Hall '-P 2ybc'
_symmetry_space_group_name_H-M 'P 1 21/c 1'
_cell_angle_alpha 90
_cell_angle_beta 92.67(8)
_cell_angle_gamma 90
_cell_formula_units_Z 2
_cell_length_a 6.64(1)
_cell_length_b 7.33(1)
_cell_length_c 6.40(1)
_cell_volume 311.2
_database_code_amcsd 0016029
_refine_ls_R_factor_all 0.031
_cod_database_code 1008087

loop_
_symmetry_equiv_pos_as_xyz
x,y,z
-x,1/2+y,1/2-z
-x,-y,-z
x,1/2-y,1/2+z

loop_
_atom_site_label
_atom_site_type_symbol
_atom_site_symmetry_multiplicity
_atom_site_Wyckoff_symbol
_atom_site_fract_x
_atom_site_fract_y
_atom_site_fract_z
_atom_site_occupancy
_atom_site_attached_hydrogens
_atom_site_calc_flag
Xe1 Xe2+ 2 a 0. 0. 0. 1. 0 d
Xe2 Xe4+ 2 d 0.5 0. 0.5 1. 0 d
F1 F1- 4 e 0.1681(9) -0.1875(10) 0.1524(11) 1. 0 d
F2 F1- 4 e 0.5053(11) 0.0783(13) 0.2114(9) 1. 0 d
F3 F1- 4 e 0.240(1) 0.1087(10) 0.5163(13) 1. 0 d

loop_
_atom_type_symbol
_atom_type_oxidation_number
Xe2+ 2.000
Xe4+ 4.000
F1- -1.000

loop_
_cod_related_entry_id
_cod_related_entry_database
_cod_related_entry_code
1 AMCSD 0016029
